data_1568199
loop_
_publ_author_name
'Kosaka, Wataru'
'Nemoto, Honoka'
'Nagano, Kohei'
'Kawaguchi, Shogo'
'Sugimoto, Kunihisa'
'Miyasaka, Hitoshi'

_publ_section_title
;
 Inter-layer magnetic tuning by gas adsorption in &#x3c0;-stacked
 pillared-layer framework magnets.
;
_journal_issue 4
_journal_name_full 'Chemical science'
_journal_page_first 791
_journal_page_last 800
_journal_paper_doi 10.1039/d2sc06337a
_journal_volume 14
_journal_year 2023
_chemical_formula_moiety 'C68 H8 F32 N4 O16 Ru4, C20 H30 Co, 2(O2)'
_chemical_formula_sum 'C88 H42 Co F32 N4 O20 Ru4'
_chemical_formula_weight 2546.452
_chemical_name_common {[Ru2(2356F4PhCO2)4]2[TCNQ]}(CoCp2)2O2
_space_group_crystal_system triclinic
_space_group_IT_number 2
_space_group_name_Hall '-P 1'
_space_group_name_H-M_alt 'P -1'
_audit_update_record
;
2022-11-15 deposited with the CCDC.	2022-12-26 downloaded from the CCDC.
;
_cell_angle_alpha 96.889(4)
_cell_angle_beta 109.083(6)
_cell_angle_gamma 99.555(5)
_cell_formula_units_Z 1
_cell_length_a 10.3561(6)
_cell_length_b 14.2275(7)
_cell_length_c 16.1588(10)
_cell_measurement_temperature 120
_cell_volume 2179.7(2)
_computing_cell_refinement 'RIETAN-FP (Izumi and Momma, 2007)'
_computing_molecular_graphics 'VESTA (Momma and Izumi, 2008)'
_computing_structure_refinement 'RIETAN-FP (Izumi and Momma, 2007)'
_diffrn_ambient_temperature 120
_diffrn_detector 'Multiple micro-strip detector system'
_diffrn_measurement_device_type debye-scherrer
_diffrn_radiation_type synchrotron
_diffrn_radiation_wavelength 0.799690
_diffrn_source 'Synchrotron radiation'
_diffrn_source_type 'SPring-8 BL02B2'
_exptl_crystal_density_diffrn 1.9399
_exptl_crystal_density_method 'not measured'
_exptl_crystal_description powder
_exptl_crystal_F_000 1249.00
_pd_calc_method 'Rietveld Refinement'
_pd_char_colour brown
_pd_instr_location ' ?'
_pd_meas_2theta_range_inc 0.0060
_pd_meas_2theta_range_max 78.2160
_pd_meas_2theta_range_min 2.1000
_pd_meas_number_of_points 12687
_pd_meas_scan_method step
_pd_proc_2theta_range_inc 0.0060
_pd_proc_2theta_range_max 39.9960
_pd_proc_2theta_range_min 2.1000
_pd_proc_ls_background_function 'composite background function'
_pd_proc_ls_pref_orient_corr ' ?'
_pd_proc_ls_profile_function 'split Pearson VII function'
_pd_proc_ls_prof_R_factor 0.01889
_pd_proc_ls_prof_wR_expected 0.00704
_pd_proc_ls_prof_wR_factor 0.02545
_pd_spec_mounting ' ?'
_pd_spec_mount_mode reflection
_pd_spec_shape flat_sheet
_refine_diff_density_max 0.0
_refine_diff_density_min 0.0
_refine_ls_extinction_method none
_refine_ls_goodness_of_fit_all 3.6133
_refine_ls_hydrogen_treatment riding
_refine_ls_matrix_type full
_refine_ls_number_constraints 73
_refine_ls_number_parameters 7
_refine_ls_number_restraints 0
_refine_ls_R_factor_all 0.00317
_refine_ls_R_Fsqd_factor 0.00316
_refine_ls_R_I_factor 0.01916
_refine_ls_shift/su_max 0.0
_refine_ls_weighting_details 1/<i>y</i>~i~
_refine_ls_weighting_scheme sigma
_cod_data_source_file d2sc06337a2.cif
_cod_data_source_block Ru-2356F4-TCNQ-CoCp'2-O2
_cod_depositor_comments 'Adding full bibliography for 1568198--1568200.cif.'
_cod_original_formula_sum 'C88 H42 Co N4 Ru4 F32 O20'
_cod_database_code 1568199

loop_
_space_group_symop_id
_space_group_symop_operation_xyz
1 x,y,z
2 -x,-y,-z

loop_
_atom_site_label
_atom_site_fract_x
_atom_site_fract_y
_atom_site_fract_z
_atom_site_occupancy
_atom_site_site_symmetry_multiplicity
_atom_site_Wyckoff_symbol
_atom_site_adp_type
_atom_site_U_iso_or_equiv
_atom_site_type_symbol
C1 -0.27865 -0.03863 -0.06796 1 2 i Uiso 0.06402 C
C2 -0.43714 -0.05279 -0.10753 1 2 i Uiso 0.06402 C
C3 -0.49491 0.02446 -0.09456 1 2 i Uiso 0.06402 C
C4 -0.64188 0.01171 -0.12804 1 2 i Uiso 0.06402 C
C5 -0.72883 -0.07395 -0.17324 1 2 i Uiso 0.06402 C
C6 -0.6721 -0.15061 -0.18673 1 2 i Uiso 0.06402 C
C7 -0.5257 -0.14159 -0.15457 1 2 i Uiso 0.06402 C
F1 -0.40637 0.11124 -0.04738 1 2 i Uiso 0.06402 F
F2 -0.70118 0.08594 -0.1139 1 2 i Uiso 0.06402 F
F3 -0.75885 -0.23558 -0.23139 1 2 i Uiso 0.06402 F
F4 -0.47328 -0.21896 -0.17045 1 2 i Uiso 0.06402 F
O1 -0.21294 0.03514 -0.00768 1 2 i Uiso 0.06402 O
O2 -0.21863 -0.09944 -0.09543 1 2 i Uiso 0.06402 O
C8 0.03351 -0.08697 0.13801 1 2 i Uiso 0.06402 C
C9 0.06214 -0.13644 0.21548 1 2 i Uiso 0.06402 C
C10 0.01507 -0.1119 0.28193 1 2 i Uiso 0.06402 C
C11 0.04316 -0.15842 0.3551 1 2 i Uiso 0.06402 C
C12 0.11799 -0.23208 0.35614 1 2 i Uiso 0.06402 C
C13 0.16198 -0.25411 0.28671 1 2 i Uiso 0.06402 C
C14 0.13593 -0.20647 0.21769 1 2 i Uiso 0.06402 C
F5 -0.06295 -0.04154 0.2727 1 2 i Uiso 0.06402 F
F6 0.00392 -0.1346 0.42471 1 2 i Uiso 0.06402 F
F7 0.23219 -0.32493 0.28497 1 2 i Uiso 0.06402 F
F8 0.18755 -0.22996 0.15394 1 2 i Uiso 0.06402 F
O3 0.02012 -0.00052 0.14879 1 2 i Uiso 0.06402 O
O4 0.02231 -0.13505 0.06545 1 2 i Uiso 0.06402 O
C15 0.13408 0.35461 0.51925 1 2 i Uiso 0.06402 C
C16 0.20824 0.27098 0.53372 1 2 i Uiso 0.06402 C
C17 0.17993 0.19309 0.46301 1 2 i Uiso 0.06402 C
C18 0.24484 0.11394 0.47814 1 2 i Uiso 0.06402 C
C19 0.33975 0.11411 0.56292 1 2 i Uiso 0.06402 C
C20 0.37025 0.18874 0.6311 1 2 i Uiso 0.06402 C
C21 0.30467 0.26784 0.61794 1 2 i Uiso 0.06402 C
F9 0.08944 0.19892 0.38028 1 2 i Uiso 0.06402 F
F10 0.21778 0.03382 0.41276 1 2 i Uiso 0.06402 F
F11 0.46654 0.1837 0.71045 1 2 i Uiso 0.06402 F
F12 0.34023 0.34133 0.69029 1 2 i Uiso 0.06402 F
O5 0.11856 0.38932 0.44828 1 2 i Uiso 0.06402 O
O6 0.08845 0.38591 0.57926 1 2 i Uiso 0.06402 O
C22 0.24077 0.62856 0.5803 1 2 i Uiso 0.06402 C
C23 0.38543 0.69505 0.62252 1 2 i Uiso 0.06402 C
C24 0.40562 0.79188 0.62485 1 2 i Uiso 0.06402 C
C25 0.5418 0.85108 0.6617 1 2 i Uiso 0.06402 C
C26 0.65697 0.81116 0.69608 1 2 i Uiso 0.06402 C
C27 0.6361 0.71454 0.69388 1 2 i Uiso 0.06402 C
C28 0.49857 0.65729 0.65726 1 2 i Uiso 0.06402 C
F13 0.28987 0.83016 0.58922 1 2 i Uiso 0.06402 F
F14 0.56449 0.94995 0.66434 1 2 i Uiso 0.06402 F
F15 0.7526 0.67626 0.72726 1 2 i Uiso 0.06402 F
F16 0.47503 0.56173 0.65686 1 2 i Uiso 0.06402 F
O7 0.1943 0.60396 0.49767 1 2 i Uiso 0.06402 O
O8 0.17238 0.60151 0.62906 1 2 i Uiso 0.06402 O
N1 -0.00167 0.22023 0.11364 1 2 i Uiso 0.06402 N
N2 0.05332 0.50194 0.29301 1 2 i Uiso 0.06402 N
C29 0.01224 0.30317 0.12767 1 2 i Uiso 0.06402 C
C30 0.02177 0.4048 0.14253 1 2 i Uiso 0.06402 C
C31 0.03599 0.4581 0.22558 1 2 i Uiso 0.06402 C
C32 0.01329 0.45306 0.07101 1 2 i Uiso 0.06402 C
C33 0.007 0.40152 -0.01233 1 2 i Uiso 0.06402 C
C34 -0.00788 0.4481 -0.08399 1 2 i Uiso 0.06402 C
Ru1 0.00172 0.06956 0.04319 1 2 i Uiso 0.02617 Ru
Ru2 0.01387 0.50051 0.43256 1 2 i Uiso 0.02617 Ru
Co1 0.5 0.5 0 1 1 e Uiso 0.02617 Co
C35 0.31767 0.42565 0.01445 1 2 i Uiso 0.06402 C
C36 0.30917 0.33825 0.05646 1 2 i Uiso 0.06402 C
C37 0.34662 0.52242 0.0549 1 2 i Uiso 0.06402 C
C38 0.37533 0.55856 0.151 1 2 i Uiso 0.06402 C
C39 0.34384 0.58022 -0.00889 1 2 i Uiso 0.06402 C
C40 0.36835 0.68949 0.004 1 2 i Uiso 0.06402 C
C41 0.31301 0.51987 -0.09025 1 2 i Uiso 0.06402 C
C42 0.29937 0.55396 -0.17709 1 2 i Uiso 0.06402 C
C43 0.29677 0.4232 -0.07531 1 2 i Uiso 0.06402 C
C44 0.26287 0.33255 -0.14296 1 2 i Uiso 0.06402 C
O9 0.51783 0.37622 0.53936 1 2 i Uiso 0.06402 O
O10 0.42822 0.41506 0.49815 1 2 i Uiso 0.06402 O
H5 -0.82538 -0.07999 -0.19454 1 2 i Uiso 0.07682 H
H12 0.13733 -0.26538 0.40336 1 2 i Uiso 0.07682 H
H19 0.38253 0.06186 0.57241 1 2 i Uiso 0.07682 H
H26 0.74681 0.85016 0.72018 1 2 i Uiso 0.07682 H
H33 0.01293 0.3367 -0.01823 1 2 i Uiso 0.07682 H
H34 -0.01412 0.41536 -0.13903 1 2 i Uiso 0.07682 H
H36A 0.33339 0.28717 0.02399 1 2 i Uiso 0.11524 H
H36B 0.37311 0.354 0.11706 1 2 i Uiso 0.11524 H
H36C 0.21553 0.31728 0.0554 1 2 i Uiso 0.11524 H
H38A 0.41869 0.5146 0.1858 1 2 i Uiso 0.11524 H
H38B 0.43686 0.62161 0.16943 1 2 i Uiso 0.11524 H
H38C 0.28893 0.56275 0.15968 1 2 i Uiso 0.11524 H
H40A 0.43407 0.7174 0.06284 1 2 i Uiso 0.11524 H
H40B 0.40514 0.71161 -0.03932 1 2 i Uiso 0.11524 H
H40C 0.28141 0.70891 -0.00333 1 2 i Uiso 0.11524 H
H42A 0.35925 0.61697 -0.16526 1 2 i Uiso 0.11524 H
H42B 0.32617 0.50906 -0.21425 1 2 i Uiso 0.11524 H
H42C 0.20401 0.55752 -0.20695 1 2 i Uiso 0.11524 H
H44A 0.30015 0.34607 -0.18847 1 2 i Uiso 0.11524 H
H44B 0.30362 0.28365 -0.11446 1 2 i Uiso 0.11524 H
H44C 0.16312 0.30982 -0.16934 1 2 i Uiso 0.11524 H

loop_
_atom_type_symbol
_atom_type_description
_atom_type_scat_dispersion_real
_atom_type_scat_dispersion_imag
_atom_type_scat_source
Ru Ru -1.1833 1.0299 'International Tables for Crystallography, Vol. C'
F F 0.0153 0.0134 'International Tables for Crystallography, Vol. C'
O O 0.0087 0.0080 'International Tables for Crystallography, Vol. C'
N N 0.0038 0.0042 'International Tables for Crystallography, Vol. C'
C C 0.0013 0.0021 'International Tables for Crystallography, Vol. C'
H H -0.0006 0.0000 'International Tables for Crystallography, Vol. C'
Co Co 0.2703 1.1957 'International Tables for Crystallography, Vol. C'

loop_
_geom_angle_atom_site_label_1
_geom_angle_atom_site_label_2
_geom_angle_atom_site_label_3
_geom_angle
_geom_angle_site_symmetry_1
_geom_angle_site_symmetry_2
_geom_angle_site_symmetry_3
_geom_angle_publ_flag
O1 C1 O2 122.996(3) 1_555 . 1_555 ?
O1 C1 C2 116.996(1) 1_555 . 1_555 ?
O2 C1 C2 120.008(3) 1_555 . 1_555 ?
C3 C2 C7 118.673(4) 1_555 . 1_555 ?
C3 C2 C1 118.307(2) 1_555 . 1_555 ?
C7 C2 C1 123.004(2) 1_555 . 1_555 ?
C2 C3 F1 117.992(4) 1_555 . 1_555 ?
C2 C3 C4 119.030(2) 1_555 . 1_555 ?
F1 C3 C4 122.963(2) 1_555 . 1_555 ?
F2 C4 C5 117.001(4) 1_555 . 1_555 ?
F2 C4 C3 120.075(2) 1_555 . 1_555 ?
C5 C4 C3 122.909(2) 1_555 . 1_555 ?
C4 C5 C6 118.311(4) 1_555 . 1_555 ?
F3 C6 C5 118.100(4) 1_555 . 1_555 ?
F3 C6 C7 120.957(2) 1_555 . 1_555 ?
C5 C6 C7 120.943(2) 1_555 . 1_555 ?
F4 C7 C2 120.681(4) 1_555 . 1_555 ?
F4 C7 C6 119.187(2) 1_555 . 1_555 ?
C2 C7 C6 120.129(2) 1_555 . 1_555 ?
C1 O1 Ru1 120.9564(5) 1_555 . 1_555 ?
C1 O2 Ru1 117.181(3) 1_555 . 2_555 ?
O4 C8 O3 124.233(2) 1_555 . 1_555 ?
O4 C8 C9 116.999(4) 1_555 . 1_555 ?
O3 C8 C9 118.760(3) 1_555 . 1_555 ?
C10 C9 C14 121.173(2) 1_555 . 1_555 ?
C10 C9 C8 120.505(3) 1_555 . 1_555 ?
C14 C9 C8 118.322(2) 1_555 . 1_555 ?
C9 C10 F5 117.108(2) 1_555 . 1_555 ?
C9 C10 C11 120.233(3) 1_555 . 1_555 ?
F5 C10 C11 122.644(2) 1_555 . 1_555 ?
F6 C11 C10 122.945(3) 1_555 . 1_555 ?
F6 C11 C12 118.868(2) 1_555 . 1_555 ?
C10 C11 C12 118.177(2) 1_555 . 1_555 ?
C13 C12 C11 118.872(2) 1_555 . 1_555 ?
F7 C13 C14 117.851(2) 1_555 . 1_555 ?
F7 C13 C12 120.465(2) 1_555 . 1_555 ?
C14 C13 C12 121.683(3) 1_555 . 1_555 ?
F8 C14 C13 117.900(3) 1_555 . 1_555 ?
F8 C14 C9 122.252(2) 1_555 . 1_555 ?
C13 C14 C9 119.837(2) 1_555 . 1_555 ?
C8 O3 Ru1 117.276(3) 1_555 . 1_555 ?
C8 O4 Ru1 119.743(4) 1_555 . 2_555 ?
O5 C15 O6 123.070(3) 1_555 . 1_555 ?
O5 C15 C16 119.365(1) 1_555 . 1_555 ?
O6 C15 C16 117.559(2) 1_555 . 1_555 ?
C17 C16 C21 118.126(3) 1_555 . 1_555 ?
C17 C16 C15 120.449(3) 1_555 . 1_555 ?
C21 C16 C15 121.414(1) 1_555 . 1_555 ?
F9 C17 C16 117.451(3) 1_555 . 1_555 ?
F9 C17 C18 122.595(1) 1_555 . 1_555 ?
C16 C17 C18 119.948(3) 1_555 . 1_555 ?
F10 C18 C19 117.314(3) 1_555 . 1_555 ?
F10 C18 C17 122.880(3) 1_555 . 1_555 ?
C19 C18 C17 119.799(1) 1_555 . 1_555 ?
C20 C19 C18 121.195(3) 1_555 . 1_555 ?
C19 C20 F11 117.000(3) 1_555 . 1_555 ?
C19 C20 C21 119.994(3) 1_555 . 1_555 ?
F11 C20 C21 123.000(1) 1_555 . 1_555 ?
F12 C21 C20 117.001(3) 1_555 . 1_555 ?
F12 C21 C16 122.080(3) 1_555 . 1_555 ?
C20 C21 C16 120.916(1) 1_555 . 1_555 ?
C15 O5 Ru2 117.002(2) 1_555 . 1_555 ?
C15 O6 Ru2 121.242(2) 1_555 . 2_566 ?
O7 C22 O8 123.001(3) 1_555 . 1_555 ?
O7 C22 C23 116.9989(2) 1_555 . 1_555 ?
O8 C22 C23 119.995(3) 1_555 . 1_555 ?
C28 C23 C24 118.281(2) 1_555 . 1_555 ?
C28 C23 C22 119.868(4) 1_555 . 1_555 ?
C24 C23 C22 121.834(2) 1_555 . 1_555 ?
C23 C24 F13 118.120(2) 1_555 . 1_555 ?
C23 C24 C25 120.407(2) 1_555 . 1_555 ?
F13 C24 C25 121.467(4) 1_555 . 1_555 ?
F14 C25 C26 118.112(2) 1_555 . 1_555 ?
F14 C25 C24 121.228(2) 1_555 . 1_555 ?
C26 C25 C24 120.660(4) 1_555 . 1_555 ?
C27 C26 C25 118.655(2) 1_555 . 1_555 ?
C26 C27 F15 117.593(2) 1_555 . 1_555 ?
C26 C27 C28 119.403(2) 1_555 . 1_555 ?
F15 C27 C28 123.000(4) 1_555 . 1_555 ?
F16 C28 C23 116.999(2) 1_555 . 1_555 ?
F16 C28 C27 120.412(1) 1_555 . 1_555 ?
C23 C28 C27 122.583(4) 1_555 . 1_555 ?
C22 O7 Ru2 121.5067(3) 1_555 . 1_555 ?
C22 O8 Ru2 117.209(4) 1_555 . 2_566 ?
C29 N1 Ru1 157.971(1) 1_555 . 1_555 ?
C31 N2 Ru2 145.614(2) 1_555 . 1_555 ?
N1 C29 C30 177.0034(2) 1_555 . 1_555 ?
C32 C30 C31 119.127(4) 1_555 . 1_555 ?
C32 C30 C29 118.298(3) 1_555 . 1_555 ?
C31 C30 C29 122.557(2) 1_555 . 1_555 ?
N2 C31 C30 177.0965(2) 1_555 . 1_555 ?
C30 C32 C34 117.700(3) 1_555 . 2_565 ?
C30 C32 C33 120.017(4) 1_555 . 1_555 ?
C34 C32 C33 122.265(1) 2_565 . 1_555 ?
C34 C33 C32 119.917(4) 1_555 . 1_555 ?
C33 C34 C32 117.803(3) 1_555 . 2_565 ?
C37 C35 C43 107.441(2) 1_555 . 1_555 ?
C37 C35 C36 128.001(4) 1_555 . 1_555 ?
C43 C35 C36 124.559(2) 1_555 . 1_555 ?
C35 C37 C39 108.989(4) 1_555 . 1_555 ?
C35 C37 C38 125.6215(5) 1_555 . 1_555 ?
C39 C37 C38 125.389(4) 1_555 . 1_555 ?
C41 C39 C37 108.135(5) 1_555 . 1_555 ?
C41 C39 C40 124.000(2) 1_555 . 1_555 ?
C37 C39 C40 127.864(3) 1_555 . 1_555 ?
C39 C41 C43 107.168(3) 1_555 . 1_555 ?
C39 C41 C42 125.000(4) 1_555 . 1_555 ?
C43 C41 C42 127.8317(6) 1_555 . 1_555 ?
C35 C43 C41 108.2678(9) 1_555 . 1_555 ?
C35 C43 C44 124.717(3) 1_555 . 1_555 ?
C41 C43 C44 127.015(4) 1_555 . 1_555 ?

loop_
_geom_bond_atom_site_label_1
_geom_bond_atom_site_label_2
_geom_bond_distance
_geom_bond_site_symmetry_1
_geom_bond_site_symmetry_2
_geom_bond_publ_flag
C1 O1 1.264 . 1_555 ?
C1 O2 1.2643 . 1_555 ?
C1 C2 1.5221(1) . 1_555 ?
C2 C3 1.3618(1) . 1_555 ?
C2 C7 1.3944(1) . 1_555 ?
C3 F1 1.374 . 1_555 ?
C3 C4 1.4101(1) . 1_555 ?
C4 F2 1.3395 . 1_555 ?
C4 C5 1.3497 . 1_555 ?
C5 C6 1.3498(1) . 1_555 ?
C6 F3 1.3399 . 1_555 ?
C6 C7 1.4105(1) . 1_555 ?
C7 F4 1.3395(1) . 1_555 ?
C8 O4 1.2444(1) . 1_555 ?
C8 O3 1.2582(1) . 1_555 ?
C8 C9 1.4793(1) . 1_555 ?
C9 C10 1.3495(1) . 1_555 ?
C9 C14 1.3497(1) . 1_555 ?
C10 F5 1.3794(1) . 1_555 ?
C10 C11 1.3955(1) . 1_555 ?
C11 F6 1.3410(1) . 1_555 ?
C11 C12 1.4016(1) . 1_555 ?
C12 C13 1.3646(1) . 1_555 ?
C13 F7 1.3395(1) . 1_555 ?
C13 C14 1.3495(1) . 1_555 ?
C14 F8 1.3398(1) . 1_555 ?
C15 O5 1.2755(1) . 1_555 ?
C15 O6 1.2758(1) . 1_555 ?
C15 C16 1.5207(1) . 1_555 ?
C16 C17 1.4103(1) . 1_555 ?
C16 C21 1.4114(1) . 1_555 ?
C17 F9 1.3803(1) . 1_555 ?
C17 C18 1.4106(1) . 1_555 ?
C18 F10 1.3804(1) . 1_555 ?
C18 C19 1.4003(1) . 1_555 ?
C19 C20 1.3496(1) . 1_555 ?
C20 F11 1.3614(1) . 1_555 ?
C20 C21 1.4105(1) . 1_555 ?
C21 F12 1.3758(1) . 1_555 ?
C22 O7 1.2445(1) . 1_555 ?
C22 O8 1.2717 . 1_555 ?
C22 C23 1.5203(1) . 1_555 ?
C23 C28 1.3520(1) . 1_555 ?
C23 C24 1.3526(1) . 1_555 ?
C24 F13 1.3804(1) . 1_555 ?
C24 C25 1.4105(1) . 1_555 ?
C25 F14 1.3803(1) . 1_555 ?
C25 C26 1.3860(1) . 1_555 ?
C26 C27 1.3499(1) . 1_555 ?
C27 F15 1.3806(1) . 1_555 ?
C27 C28 1.4108(1) . 1_555 ?
C28 F16 1.3398(1) . 1_555 ?
N1 C29 1.1501(1) . 1_555 ?
N2 C31 1.1314(1) . 1_555 ?
C29 C30 1.4185(1) . 1_555 ?
C30 C32 1.3996(1) . 1_555 ?
C30 C31 1.4097(1) . 1_555 ?
C32 C34 1.4100(1) . 2_565 ?
C32 C33 1.4301(1) . 1_555 ?
C33 C34 1.3803(1) . 1_555 ?
Ru1 O4 2.0483(1) . 2_555 ?
Ru1 O3 2.0497(1) . 1_555 ?
Ru1 O1 2.0506(1) . 1_555 ?
Ru1 O2 2.0728(1) . 2_555 ?
Ru1 Ru1 2.2691(1) . 2_555 ?
Ru1 N1 2.3148(1) . 1_555 ?
Ru2 O7 2.0481(1) . 1_555 ?
Ru2 O5 2.0562(1) . 1_555 ?
Ru2 O6 2.0691(1) . 2_566 ?
Ru2 O8 2.0704(1) . 2_566 ?
Ru2 Ru2 2.2911(1) . 2_566 ?
Ru2 N2 2.4213(1) . 1_555 ?
Co1 C43 2.0850(1) . 1_555 ?
Co1 C41 2.0954(1) . 1_555 ?
Co1 C35 2.1031(1) . 1_555 ?
Co1 C37 2.1055(1) . 1_555 ?
Co1 C39 2.1069(1) . 1_555 ?
C35 C37 1.3898(1) . 1_555 ?
C35 C43 1.3898(1) . 1_555 ?
C35 C36 1.4900(1) . 1_555 ?
C37 C39 1.3899(1) . 1_555 ?
C37 C38 1.4899(1) . 1_555 ?
C39 C41 1.3897(1) . 1_555 ?
C39 C40 1.5104(1) . 1_555 ?
C41 C43 1.4169(1) . 1_555 ?
C41 C42 1.5101(1) . 1_555 ?
C43 C44 1.4975(1) . 1_555 ?
O9 O10 1.2102 . 1_555 ?
